data_1568831
loop_
_publ_author_name
'Mikherdov, Alexander S.'
'Jin, Mingoo'
'Ito, Hajime'

_publ_section_title
;
 Exploring Au(i) involving halogen bonding with N-heterocyclic carbene
 Au(i) aryl complexes in crystalline media
;
_journal_issue 17
_journal_name_full 'Chemical Science'
_journal_page_first 4485
_journal_page_last 4494
_journal_paper_doi 10.1039/D3SC00373F
_journal_volume 14
_journal_year 2023
_chemical_formula_moiety 'C27 H31 Au N2'
_chemical_formula_sum 'C27 H31 Au N2'
_chemical_formula_weight 580.527
_space_group_crystal_system triclinic
_space_group_IT_number 2
_space_group_name_Hall '-P 1'
_space_group_name_H-M_alt 'P -1'
_symmetry_Int_Tables_number 2
_atom_sites_solution_primary dual
_audit_creation_date 2022-03-24
_audit_creation_method
;
Olex2 1.5-alpha
(compiled 2022.03.08 svn.r54f81f84 for OlexSys, GUI svn.r6487)
;
_audit_update_record
;
2022-11-11 deposited with the CCDC.	2023-04-10 downloaded from the CCDC.
;
_cell_angle_alpha 94.212(2)
_cell_angle_beta 100.250(2)
_cell_angle_gamma 100.060(3)
_cell_formula_units_Z 4
_cell_length_a 9.5629(3)
_cell_length_b 15.6651(5)
_cell_length_c 16.4537(4)
_cell_measurement_reflns_used 12280
_cell_measurement_temperature 123
_cell_measurement_theta_max 76.0930
_cell_measurement_theta_min 2.8450
_cell_volume 2374.26(12)
_computing_cell_refinement 'CrysAlisPro 1.171.40.69a (Rigaku OD, 2020)'
_computing_data_collection 'CrysAlisPro 1.171.40.69a (Rigaku OD, 2020)'
_computing_data_reduction 'CrysAlisPro 1.171.40.69a (Rigaku OD, 2020)'
_computing_molecular_graphics 'Olex2 1.5-alpha (Dolomanov et al., 2009)'
_computing_publication_material 'Olex2 1.5-alpha (Dolomanov et al., 2009)'
_computing_structure_refinement 'olex2.refine 1.5-alpha (Bourhis et al., 2015)'
_computing_structure_solution 'ShelXT (Sheldrick, 2015)'
_diffrn_ambient_temperature 123
_diffrn_detector 'Hybrid Pixel Array Detector'
_diffrn_detector_area_resol_mean 10.0000
_diffrn_detector_type HyPix
_diffrn_measured_fraction_theta_full 0.9891
_diffrn_measured_fraction_theta_max 0.9477
_diffrn_measurement_details
;
List of Runs (angles in degrees, time in seconds):

  # Type    Start    End  Width  t~exp~   \w     \q     \k     \f   Frames
#--------------------------------------------------------------------------
  1  \w     41.00 120.00   0.50    0.16    --   47.78  17.00  30.00  158
  2  \w    128.00 175.00   0.50    0.63    --  102.75  19.00 120.00   94
  3  \w     96.00 174.00   0.50    0.63    --  102.75  57.00  90.00  156
  4  \w     95.00 164.00   0.50    0.63    --  102.75  17.00  30.00  138
  5  \w    120.00 171.00   0.50    0.63    --  102.75  37.00 -30.00  102
  6  \w    102.00 156.00   0.50    0.63    --  102.75  19.00 -90.00  108
  7  \w     32.00  65.00   0.50    0.63    --  102.75 -57.00  30.00   66
  8  \w     32.00  76.00   0.50    0.63    --  102.75 -77.00  60.00   88
  9  \w     98.00 124.00   0.50    0.63    --  102.75 -77.00  60.00   52
 10  \w     38.00 102.00   0.50    0.63    --  102.75 -77.00 -60.00  128
 11  \w     52.00  90.00   0.50    0.16    --   47.78-125.00 -90.00   76
 12  \w     67.00 101.00   0.50    0.63    --  102.75-125.00-150.00   68
 13  \w     32.00 104.00   0.50    0.63    --  102.75 -99.00 -60.00  144
 14  \w     81.00 106.00   0.50    0.63    --  102.75 -99.00 -30.00   50
 15  \w     72.00 109.00   0.50    0.63    --  102.75-125.00  60.00   74
 16  \w     42.00  68.00   0.50    0.63    --  102.75-125.00  60.00   52
 17  \w     31.00  74.00   0.50    0.63    --  102.75 -99.00  60.00   86
 18  \w     64.00 106.00   0.50    0.63    --  102.75 -99.00  90.00   84
 19  \w     33.00  72.00   0.50    0.63    --  102.75 -99.00-120.00   78
 20  \w     74.00 106.00   0.50    0.63    --  102.75 -99.00-120.00   64
 21  \w     31.00 105.00   0.50    0.63    --  102.75 -99.00-150.00  148
 22  \w    -25.00  14.00   0.50    0.16    --   47.78 -17.00-138.00   78
 23  \w    -11.00  61.00   0.50    0.16    --   47.78 -57.00-120.00  144
 24  \w     -8.00  57.00   0.50    0.16    --   47.78 -57.00  90.00  130
 25  \w     80.00 162.00   0.50    0.63    --  102.75 125.00  30.00  164
 26  \w    -34.00  21.00   0.50    0.16    --  -47.78  37.00 -60.00  110
 27  \w     -5.00  20.00   0.50    0.16    --  -47.78  17.00  30.00   50
 28  \w    -11.00  20.00   0.50    0.16    --  -47.78  19.00-120.00   62
 29  \w     -6.00  19.00   0.50    0.16    --  -47.78  19.00-180.00   50
 30  \w    -65.00 -39.00   0.50    0.63    -- -102.00  57.00-120.00   52
 31  \w    -60.00 -33.00   0.50    0.63    -- -102.00  57.00   0.00   54
 32  \w    -65.00 -40.00   0.50    0.63    -- -102.00  57.00  30.00   50
 33  \w    -64.00 -30.00   0.50    0.63    -- -102.00  57.00 120.00   68
 34  \w   -110.00 -40.00   0.50    0.63    -- -102.00 125.00  90.00  140
 35  \w   -172.00-104.00   0.50    0.63    -- -102.00 -17.00-138.00  136
 36  \w   -119.00 -42.00   0.50    0.16    --  -47.78 -17.00-138.00  154
 37  \w   -168.00-110.00   0.50    0.63    -- -102.00 -99.00  30.00  116
;
_diffrn_measurement_device 'four-circle diffractometer'
_diffrn_measurement_device_type 'XtaLAB Synergy R, DW system, HyPix'
_diffrn_measurement_method '\w scans'
_diffrn_orient_matrix_type 'CrysAlisPro convention (1999,Acta A55,543-557)'
_diffrn_orient_matrix_UB_11 0.1307870000
_diffrn_orient_matrix_UB_12 -0.0460526000
_diffrn_orient_matrix_UB_13 0.0131350000
_diffrn_orient_matrix_UB_21 -0.1034273000
_diffrn_orient_matrix_UB_22 -0.0892805000
_diffrn_orient_matrix_UB_23 -0.0171200000
_diffrn_orient_matrix_UB_31 0.0041521000
_diffrn_orient_matrix_UB_32 -0.0012203000
_diffrn_orient_matrix_UB_33 -0.0932433000
_diffrn_radiation_monochromator mirror
_diffrn_radiation_probe x-ray
_diffrn_radiation_type 'Cu K\a'
_diffrn_radiation_wavelength 1.54184
_diffrn_reflns_av_R_equivalents 0.0475
_diffrn_reflns_av_unetI/netI 0.0409
_diffrn_reflns_Laue_measured_fraction_full 0.9891
_diffrn_reflns_Laue_measured_fraction_max 0.9477
_diffrn_reflns_limit_h_max 11
_diffrn_reflns_limit_h_min -12
_diffrn_reflns_limit_k_max 19
_diffrn_reflns_limit_k_min -19
_diffrn_reflns_limit_l_max 13
_diffrn_reflns_limit_l_min -19
_diffrn_reflns_number 27456
_diffrn_reflns_point_group_measured_fraction_full 0.9891
_diffrn_reflns_point_group_measured_fraction_max 0.9477
_diffrn_reflns_theta_full 67.6840
_diffrn_reflns_theta_max 76.25
_diffrn_reflns_theta_min 2.88
_diffrn_source 'Rotating-anode X-ray tube'
_diffrn_source_type 'Rigaku (Cu) X-ray Source'
_exptl_absorpt_coefficient_mu 11.739
_exptl_absorpt_correction_T_max 1.00000
_exptl_absorpt_correction_T_min 0.22328
_exptl_absorpt_correction_type multi-scan
_exptl_absorpt_process_details
;
CrysAlisPro 1.171.40.69a (Rigaku Oxford Diffraction, 2020)
Empirical absorption correction using spherical harmonics,
 implemented in SCALE3 ABSPACK scaling algorithm.
;
_exptl_crystal_colour 'clear colourless'
_exptl_crystal_colour_lustre clear
_exptl_crystal_colour_primary colourless
_exptl_crystal_density_diffrn 1.624
_exptl_crystal_description block
_exptl_crystal_F_000 1131.879
_exptl_crystal_size_max 0.15
_exptl_crystal_size_mid 0.1
_exptl_crystal_size_min 0.03
_refine_diff_density_max 2.7185
_refine_diff_density_min -1.3171
_refine_diff_density_rms 0.2388
_refine_ls_d_res_high 0.7937
_refine_ls_d_res_low 15.3342
_refine_ls_goodness_of_fit_ref 1.0687
_refine_ls_hydrogen_treatment constr
_refine_ls_matrix_type full
_refine_ls_number_constraints 96
_refine_ls_number_parameters 553
_refine_ls_number_reflns 9415
_refine_ls_number_restraints 0
_refine_ls_restrained_S_all 1.0687
_refine_ls_R_factor_all 0.0577
_refine_ls_R_factor_gt 0.0485
_refine_ls_shift/su_max 0.0009
_refine_ls_shift/su_mean 0.0000
_refine_ls_structure_factor_coef Fsqd
_refine_ls_weighting_details 'w=1/[\s^2^(Fo^2^)+(0.0622P)^2^+18.4577P] where P=(Fo^2^+2Fc^2^)/3'
_refine_ls_weighting_scheme calc
_refine_ls_wR_factor_gt 0.1209
_refine_ls_wR_factor_ref 0.1298
_reflns_Friedel_coverage 0.0
_reflns_limit_h_max 11
_reflns_limit_h_min -12
_reflns_limit_k_max 19
_reflns_limit_k_min -19
_reflns_limit_l_max 19
_reflns_limit_l_min 0
_reflns_number_gt 8009
_reflns_number_total 9415
_reflns_threshold_expression I>=2u(I)
_cod_data_source_file d3sc00373f3.cif
_cod_data_source_block 1Ph_123K
_cod_depositor_comments 'Adding full bibliography for 1568831--1568854.cif.'
_cod_database_code 1568831
_chemical_oxdiff_formula 'Au N C H'
_olex2_refinement_description
;
1.a Secondary CH2 refined with riding coordinates:
 C3a(H3aa,H3ab), C3b(H3ba,H3bb), C2b(H2ba,H2bb), C2a(H2aa,H2ab)
1.b Aromatic/amide H refined with riding coordinates:
 C23a(H23a), C17b(H17b), C26a(H26a), C27b(H27b), C15b(H15b), C17a(H17a),
 C26b(H26b), C6b(H6b), C23b(H23b), C24a(H24a), C15a(H15a), C24b(H24b),
 C27a(H27a), C8b(H8b), C25a(H25a), C25b(H25b), C8a(H8a), C6a(H6a)
1.c Idealised Me refined as rotating group:
 C21b(H21a,H21b,H21c), C19a(H19d,H19e,H19f), C20b(H20a,H20b,H20c), C19b(H19a,
 H19b,H19c), C10a(H10d,H10e,H10f), C10b(H10a,H10b,H10c), C20a(H20d,H20e,H20f),
 C12a(H12d,H12e,H12f), C21a(H21d,H21e,H21f), C11a(H11d,H11e,H11f), C12b(H12a,
 H12b,H12c), C11b(H11a,H11b,H11c)
;
_olex2_submission_special_instructions 'No special instructions were received'
_oxdiff_exptl_absorpt_empirical_details
;
Empirical correction (ABSPACK) includes:
- Absorption correction using spherical harmonics
- Frame scaling
;
_oxdiff_exptl_absorpt_empirical_full_max 3.707
_oxdiff_exptl_absorpt_empirical_full_min 0.458

loop_
_space_group_symop_id
_space_group_symop_operation_xyz
1 x,y,z
2 -x,-y,-z

loop_
_atom_site_label
_atom_site_type_symbol
_atom_site_fract_x
_atom_site_fract_y
_atom_site_fract_z
_atom_site_U_iso_or_equiv
_atom_site_adp_type
_atom_site_occupancy
_atom_site_refinement_flags_posn
Au1b Au 0.52510(3) 0.563054(18) 0.271898(17) 0.02887(10) Uani 1.000000 .
Au1a Au 0.26054(3) 0.008217(19) 0.270210(16) 0.02751(10) Uani 1.000000 .
N2a N 0.5169(7) -0.0862(4) 0.2864(4) 0.0311(13) Uani 1.000000 .
N1a N 0.4618(7) -0.0390(4) 0.1668(4) 0.0337(14) Uani 1.000000 .
N2b N 0.3768(7) 0.3830(4) 0.1959(4) 0.0315(13) Uani 1.000000 .
N1b N 0.2770(7) 0.4229(4) 0.2982(4) 0.0314(13) Uani 1.000000 .
C22b C 0.6950(8) 0.6666(4) 0.2937(5) 0.0289(14) Uani 1.000000 .
C22a C 0.1046(7) 0.0767(5) 0.2867(5) 0.0287(14) Uani 1.000000 .
C16a C 0.4806(8) -0.1861(5) 0.5139(4) 0.0287(14) Uani 1.000000 .
C1a C 0.4253(8) -0.0472(5) 0.2418(4) 0.0291(14) Uani 1.000000 .
C23a C 0.0345(7) 0.1113(5) 0.2184(5) 0.0298(15) Uani 1.000000 .
H23a H 0.0591(7) 0.0998(5) 0.1671(5) 0.0357(18) Uiso 1.000000 R
C13b C 0.2278(8) 0.4780(5) 0.3566(5) 0.0327(16) Uani 1.000000 .
C16b C 0.1255(8) 0.5795(5) 0.4696(5) 0.0324(16) Uani 1.000000 .
C17b C 0.2225(8) 0.5261(5) 0.4970(5) 0.0344(16) Uani 1.000000 .
H17b H 0.2542(8) 0.5253(5) 0.5537(5) 0.041(2) Uiso 1.000000 R
C26a C -0.0432(8) 0.1483(5) 0.3680(5) 0.0341(16) Uani 1.000000 .
H26a H -0.0667(8) 0.1613(5) 0.4194(5) 0.0409(19) Uiso 1.000000 R
C13a C 0.5016(8) -0.1179(5) 0.3647(4) 0.0302(15) Uani 1.000000 .
C5a C 0.4160(8) 0.0917(5) 0.1025(4) 0.0312(15) Uani 1.000000 .
C27b C 0.7302(8) 0.7245(5) 0.3666(5) 0.0310(15) Uani 1.000000 .
H27b H 0.6699(8) 0.7190(5) 0.4052(5) 0.0372(18) Uiso 1.000000 R
C15b C 0.0770(8) 0.5792(5) 0.3844(5) 0.0336(16) Uani 1.000000 .
H15b H 0.0086(8) 0.6126(5) 0.3661(5) 0.0403(19) Uiso 1.000000 R
C14a C 0.4050(8) -0.1960(5) 0.3649(4) 0.0303(15) Uani 1.000000 .
C18b C 0.2722(8) 0.4741(5) 0.4411(5) 0.0306(15) Uani 1.000000 .
C14b C 0.1285(8) 0.5299(5) 0.3257(5) 0.0325(15) Uani 1.000000 .
C17a C 0.5754(8) -0.1097(5) 0.5114(5) 0.0318(15) Uani 1.000000 .
H17a H 0.6315(8) -0.0804(5) 0.5609(5) 0.0381(18) Uiso 1.000000 R
C3a C 0.6306(10) -0.1088(7) 0.2429(5) 0.045(2) Uani 1.000000 .
H3aa H 0.7264(10) -0.0811(7) 0.2729(5) 0.054(3) Uiso 1.000000 R
H3ab H 0.6250(10) -0.1714(7) 0.2356(5) 0.054(3) Uiso 1.000000 R
C21b C 0.3699(9) 0.4120(6) 0.4723(5) 0.0386(18) Uani 1.000000 .
H21a H 0.318(2) 0.3530(6) 0.459(4) 0.058(3) Uiso 1.000000 GR
H21b H 0.453(4) 0.420(3) 0.447(3) 0.058(3) Uiso 1.000000 GR
H21c H 0.401(6) 0.424(3) 0.5315(7) 0.058(3) Uiso 1.000000 GR
C26b C 0.8540(9) 0.7905(6) 0.3826(5) 0.0390(18) Uani 1.000000 .
H26b H 0.8762(9) 0.8268(6) 0.4323(5) 0.047(2) Uiso 1.000000 R
C19a C 0.7001(10) 0.0083(6) 0.4385(6) 0.0419(19) Uani 1.000000 .
H19d H 0.787(3) -0.0063(6) 0.425(4) 0.063(3) Uiso 1.000000 GR
H19e H 0.661(3) 0.043(2) 0.398(3) 0.063(3) Uiso 1.000000 GR
H19f H 0.721(6) 0.040(2) 0.4926(13) 0.063(3) Uiso 1.000000 GR
C6b C 0.6918(10) 0.3810(5) 0.0936(5) 0.0404(18) Uani 1.000000 .
H6b H 0.7899(10) 0.3794(5) 0.1077(5) 0.048(2) Uiso 1.000000 R
C4a C 0.3828(8) 0.0017(5) 0.1033(4) 0.0272(14) Uani 1.000000 .
C1b C 0.3769(8) 0.4495(4) 0.2527(4) 0.0284(14) Uani 1.000000 .
C23b C 0.7875(8) 0.6806(5) 0.2368(5) 0.0342(16) Uani 1.000000 .
H23b H 0.7669(8) 0.6443(5) 0.1872(5) 0.0410(19) Uiso 1.000000 R
C3b C 0.1943(9) 0.3336(5) 0.2691(5) 0.0368(17) Uani 1.000000 .
H3ba H 0.1941(9) 0.2973(5) 0.3144(5) 0.044(2) Uiso 1.000000 R
H3bb H 0.0952(9) 0.3344(5) 0.2432(5) 0.044(2) Uiso 1.000000 R
C24a C -0.0690(8) 0.1616(5) 0.2232(5) 0.0344(16) Uani 1.000000 .
H24a H -0.1119(8) 0.1831(5) 0.1757(5) 0.0413(19) Uiso 1.000000 R
C15a C 0.3959(8) -0.2290(5) 0.4411(5) 0.0318(15) Uani 1.000000 .
H15a H 0.3317(8) -0.2806(5) 0.4424(5) 0.0382(18) Uiso 1.000000 R
C5b C 0.6119(9) 0.3830(5) 0.1562(5) 0.0346(16) Uani 1.000000 .
C7b C 0.6301(11) 0.3813(6) 0.0108(5) 0.045(2) Uani 1.000000 .
C24b C 0.9087(9) 0.7469(6) 0.2522(5) 0.0397(18) Uani 1.000000 .
H24b H 0.9673(9) 0.7543(6) 0.2128(5) 0.048(2) Uiso 1.000000 R
C20b C 0.0736(9) 0.6386(6) 0.5307(5) 0.0408(19) Uani 1.000000 .
H20a H 0.056(7) 0.6084(17) 0.578(2) 0.061(3) Uiso 1.000000 GR
H20b H 0.146(3) 0.690(2) 0.549(3) 0.061(3) Uiso 1.000000 GR
H20c H -0.015(4) 0.654(4) 0.5040(14) 0.061(3) Uiso 1.000000 GR
C2b C 0.2786(9) 0.3023(5) 0.2062(5) 0.0349(16) Uani 1.000000 .
H2ba H 0.2145(9) 0.2778(5) 0.1541(5) 0.042(2) Uiso 1.000000 R
H2bb H 0.3326(9) 0.2590(5) 0.2273(5) 0.042(2) Uiso 1.000000 R
C18a C 0.5897(8) -0.0754(5) 0.4376(5) 0.0320(15) Uani 1.000000 .
C4b C 0.4652(9) 0.3849(5) 0.1335(5) 0.0323(16) Uani 1.000000 .
C27a C 0.0598(9) 0.0960(5) 0.3619(5) 0.0342(16) Uani 1.000000 .
H27a H 0.1003(9) 0.0732(5) 0.4092(5) 0.0410(19) Uiso 1.000000 R
C8b C 0.4861(12) 0.3833(6) -0.0094(5) 0.045(2) Uani 1.000000 .
H8b H 0.4439(12) 0.3836(6) -0.0648(5) 0.053(3) Uiso 1.000000 R
C25a C -0.1100(8) 0.1805(5) 0.2995(5) 0.0361(17) Uani 1.000000 .
H25a H -0.1804(8) 0.2140(5) 0.3033(5) 0.043(2) Uiso 1.000000 R
C19b C 0.0756(10) 0.5319(6) 0.2345(5) 0.0407(18) Uani 1.000000 .
H19a H 0.143(4) 0.573(3) 0.2133(10) 0.061(3) Uiso 1.000000 GR
H19b H 0.066(7) 0.4749(12) 0.2059(7) 0.061(3) Uiso 1.000000 GR
H19c H -0.017(4) 0.549(4) 0.2258(6) 0.061(3) Uiso 1.000000 GR
C9a C 0.2706(8) -0.0501(5) 0.0434(5) 0.0326(16) Uani 1.000000 .
C7a C 0.2151(8) 0.0813(6) -0.0131(4) 0.0340(16) Uani 1.000000 .
C2a C 0.5943(9) -0.0730(6) 0.1597(5) 0.0397(19) Uani 1.000000 .
H2aa H 0.5760(9) -0.1186(6) 0.1138(5) 0.048(2) Uiso 1.000000 R
H2ab H 0.6716(9) -0.0269(6) 0.1523(5) 0.048(2) Uiso 1.000000 R
C9b C 0.3991(10) 0.3851(5) 0.0516(5) 0.0384(18) Uani 1.000000 .
C10a C 0.5381(10) 0.1462(6) 0.1648(6) 0.045(2) Uani 1.000000 .
H10d H 0.512(3) 0.149(4) 0.2184(10) 0.067(3) Uiso 1.000000 GR
H10e H 0.623(2) 0.121(3) 0.167(3) 0.067(3) Uiso 1.000000 GR
H10f H 0.558(5) 0.2040(14) 0.149(2) 0.067(3) Uiso 1.000000 GR
C10b C 0.6859(10) 0.3818(6) 0.2458(5) 0.0410(18) Uani 1.000000 .
H10a H 0.783(3) 0.372(4) 0.2473(6) 0.061(3) Uiso 1.000000 GR
H10b H 0.689(7) 0.4368(17) 0.2767(11) 0.061(3) Uiso 1.000000 GR
H10c H 0.632(4) 0.336(3) 0.2699(14) 0.061(3) Uiso 1.000000 GR
C25b C 0.9437(9) 0.8024(6) 0.3256(6) 0.0424(19) Uani 1.000000 .
H25b H 1.0255(9) 0.8465(6) 0.3361(6) 0.051(2) Uiso 1.000000 R
C20a C 0.3135(10) -0.2446(6) 0.2848(5) 0.0426(19) Uani 1.000000 .
H20d H 0.260(6) -0.2059(14) 0.255(2) 0.064(3) Uiso 1.000000 GR
H20e H 0.3750(12) -0.266(4) 0.2511(19) 0.064(3) Uiso 1.000000 GR
H20f H 0.247(5) -0.293(3) 0.2972(5) 0.064(3) Uiso 1.000000 GR
C8a C 0.1877(9) -0.0082(6) -0.0124(5) 0.0377(18) Uani 1.000000 .
H8a H 0.1107(9) -0.0415(6) -0.0508(5) 0.045(2) Uiso 1.000000 R
C12a C 0.2437(11) -0.1481(6) 0.0432(6) 0.048(2) Uani 1.000000 .
H12d H 0.330(3) -0.1691(8) 0.037(5) 0.072(3) Uiso 1.000000 GR
H12e H 0.218(8) -0.1633(6) 0.095(2) 0.072(3) Uiso 1.000000 GR
H12f H 0.166(5) -0.1741(6) -0.002(3) 0.072(3) Uiso 1.000000 GR
C21a C 0.4687(10) -0.2223(6) 0.5963(5) 0.0407(19) Uani 1.000000 .
H21d H 0.561(2) -0.208(4) 0.6332(16) 0.061(3) Uiso 1.000000 GR
H21e H 0.399(6) -0.198(3) 0.620(2) 0.061(3) Uiso 1.000000 GR
H21f H 0.439(7) -0.2845(7) 0.5870(7) 0.061(3) Uiso 1.000000 GR
C6a C 0.3311(9) 0.1307(5) 0.0444(5) 0.0330(16) Uani 1.000000 .
H6a H 0.3520(9) 0.1909(5) 0.0439(5) 0.0396(19) Uiso 1.000000 R
C11a C 0.1252(10) 0.1250(7) -0.0761(5) 0.046(2) Uani 1.000000 .
H11d H 0.1874(12) 0.160(4) -0.106(3) 0.069(3) Uiso 1.000000 GR
H11e H 0.058(5) 0.0813(7) -0.115(3) 0.069(3) Uiso 1.000000 GR
H11f H 0.073(6) 0.161(4) -0.0482(7) 0.069(3) Uiso 1.000000 GR
C12b C 0.2425(11) 0.3877(7) 0.0253(6) 0.050(2) Uani 1.000000 .
H12a H 0.1875(14) 0.3292(7) 0.014(5) 0.075(3) Uiso 1.000000 GR
H12b H 0.210(2) 0.418(4) 0.0691(19) 0.075(3) Uiso 1.000000 GR
H12c H 0.2287(15) 0.417(4) -0.024(3) 0.075(3) Uiso 1.000000 GR
C11b C 0.7179(14) 0.3787(7) -0.0571(7) 0.062(3) Uani 1.000000 .
H11a H 0.812(4) 0.415(5) -0.038(2) 0.093(5) Uiso 1.000000 GR
H11b H 0.728(8) 0.3197(11) -0.071(4) 0.093(5) Uiso 1.000000 GR
H11c H 0.669(5) 0.400(6) -0.105(2) 0.093(5) Uiso 1.000000 GR

loop_
_atom_site_aniso_label
_atom_site_aniso_U_11
_atom_site_aniso_U_22
_atom_site_aniso_U_33
_atom_site_aniso_U_12
_atom_site_aniso_U_13
_atom_site_aniso_U_23
Au1b 0.02786(16) 0.02776(16) 0.03227(17) 0.00436(11) 0.01102(12) 0.00106(11)
Au1a 0.02504(15) 0.03287(17) 0.02741(16) 0.00831(11) 0.01058(11) 0.00135(11)
N2a 0.029(3) 0.040(4) 0.033(3) 0.015(3) 0.017(3) 0.013(3)
N1a 0.037(3) 0.045(4) 0.031(3) 0.021(3) 0.020(3) 0.009(3)
N2b 0.033(3) 0.024(3) 0.038(3) 0.000(2) 0.017(3) -0.002(2)
N1b 0.027(3) 0.028(3) 0.041(3) 0.002(2) 0.015(3) 0.002(3)
C22b 0.025(3) 0.020(3) 0.042(4) 0.001(3) 0.008(3) 0.009(3)
C22a 0.023(3) 0.032(4) 0.034(4) 0.008(3) 0.011(3) 0.001(3)
C16a 0.029(3) 0.037(4) 0.025(3) 0.013(3) 0.009(3) 0.009(3)
C1a 0.028(3) 0.032(4) 0.031(4) 0.010(3) 0.011(3) 0.002(3)
C23a 0.019(3) 0.042(4) 0.030(4) 0.011(3) 0.005(3) 0.003(3)
C13b 0.034(4) 0.022(3) 0.040(4) 0.001(3) 0.010(3) -0.003(3)
C16b 0.027(4) 0.031(4) 0.041(4) 0.003(3) 0.015(3) 0.001(3)
C17b 0.030(4) 0.040(4) 0.033(4) 0.001(3) 0.011(3) 0.001(3)
C26a 0.031(4) 0.038(4) 0.036(4) 0.008(3) 0.014(3) -0.002(3)
C13a 0.034(4) 0.036(4) 0.026(3) 0.010(3) 0.011(3) 0.008(3)
C5a 0.028(4) 0.038(4) 0.028(3) 0.009(3) 0.007(3) 0.000(3)
C27b 0.028(4) 0.030(4) 0.032(4) 0.002(3) 0.004(3) 0.004(3)
C15b 0.033(4) 0.031(4) 0.040(4) 0.008(3) 0.014(3) 0.001(3)
C14a 0.028(4) 0.036(4) 0.028(3) 0.011(3) 0.005(3) 0.003(3)
C18b 0.026(3) 0.031(4) 0.035(4) -0.001(3) 0.012(3) 0.001(3)
C14b 0.031(4) 0.026(4) 0.041(4) 0.003(3) 0.012(3) 0.002(3)
C17a 0.027(3) 0.039(4) 0.028(3) 0.007(3) 0.006(3) -0.003(3)
C3a 0.045(5) 0.069(6) 0.040(4) 0.034(4) 0.026(4) 0.023(4)
C21b 0.039(4) 0.039(4) 0.040(4) 0.010(3) 0.010(3) 0.005(3)
C26b 0.034(4) 0.038(4) 0.043(4) 0.009(3) 0.001(3) 0.002(3)
C19a 0.040(4) 0.035(4) 0.053(5) 0.004(3) 0.017(4) 0.009(4)
C6b 0.045(5) 0.030(4) 0.050(5) 0.007(3) 0.020(4) 0.002(3)
C4a 0.028(3) 0.031(4) 0.026(3) 0.011(3) 0.009(3) 0.004(3)
C1b 0.034(4) 0.016(3) 0.035(4) -0.002(3) 0.014(3) 0.005(3)
C23b 0.030(4) 0.042(4) 0.034(4) 0.008(3) 0.009(3) 0.009(3)
C3b 0.037(4) 0.032(4) 0.042(4) 0.002(3) 0.014(3) 0.003(3)
C24a 0.028(4) 0.039(4) 0.036(4) 0.005(3) 0.007(3) 0.005(3)
C15a 0.027(3) 0.034(4) 0.036(4) 0.002(3) 0.013(3) 0.004(3)
C5b 0.040(4) 0.028(4) 0.037(4) 0.004(3) 0.013(3) -0.001(3)
C7b 0.070(6) 0.034(4) 0.037(4) 0.008(4) 0.029(4) 0.003(3)
C24b 0.028(4) 0.052(5) 0.045(5) 0.014(3) 0.012(3) 0.017(4)
C20b 0.038(4) 0.039(4) 0.047(5) 0.005(3) 0.021(4) -0.005(4)
C2b 0.036(4) 0.031(4) 0.038(4) 0.000(3) 0.013(3) 0.002(3)
C18a 0.030(4) 0.035(4) 0.036(4) 0.010(3) 0.018(3) 0.004(3)
C4b 0.044(4) 0.025(3) 0.030(4) 0.006(3) 0.015(3) 0.007(3)
C27a 0.036(4) 0.042(4) 0.031(4) 0.017(3) 0.014(3) 0.004(3)
C8b 0.073(6) 0.039(4) 0.028(4) 0.016(4) 0.019(4) 0.005(3)
C25a 0.025(4) 0.032(4) 0.051(5) 0.003(3) 0.014(3) -0.005(3)
C19b 0.052(5) 0.036(4) 0.034(4) 0.007(4) 0.011(4) 0.001(3)
C9a 0.033(4) 0.039(4) 0.029(3) 0.008(3) 0.012(3) 0.003(3)
C7a 0.032(4) 0.048(5) 0.027(4) 0.013(3) 0.014(3) 0.005(3)
C2a 0.041(4) 0.058(5) 0.034(4) 0.029(4) 0.022(3) 0.015(4)
C9b 0.055(5) 0.026(4) 0.033(4) 0.006(3) 0.011(3) -0.002(3)
C10a 0.038(4) 0.048(5) 0.043(5) 0.003(4) 0.001(4) 0.000(4)
C10b 0.041(4) 0.044(5) 0.041(4) 0.008(4) 0.015(3) 0.003(3)
C25b 0.028(4) 0.037(4) 0.060(5) 0.005(3) 0.001(4) 0.017(4)
C20a 0.045(5) 0.044(5) 0.034(4) 0.001(4) 0.007(3) -0.006(3)
C8a 0.028(4) 0.055(5) 0.027(4) 0.005(3) 0.006(3) -0.002(3)
C12a 0.049(5) 0.031(4) 0.063(6) 0.005(4) 0.014(4) -0.003(4)
C21a 0.048(5) 0.048(5) 0.034(4) 0.012(4) 0.021(4) 0.013(3)
C6a 0.041(4) 0.032(4) 0.032(4) 0.009(3) 0.019(3) 0.007(3)
C11a 0.046(5) 0.067(6) 0.034(4) 0.026(4) 0.012(4) 0.013(4)
C12b 0.052(5) 0.051(5) 0.043(5) 0.009(4) 0.000(4) -0.002(4)
C11b 0.096(9) 0.054(6) 0.053(6) 0.022(6) 0.049(6) 0.009(5)

loop_
_atom_type_symbol
_atom_type_scat_dispersion_real
_atom_type_scat_dispersion_imag
_atom_type_scat_Cromer_Mann_a1
_atom_type_scat_Cromer_Mann_a2
_atom_type_scat_Cromer_Mann_a3
_atom_type_scat_Cromer_Mann_a4
_atom_type_scat_Cromer_Mann_b1
_atom_type_scat_Cromer_Mann_b2
_atom_type_scat_Cromer_Mann_b3
_atom_type_scat_Cromer_Mann_b4
_atom_type_scat_Cromer_Mann_c
_atom_type_scat_source
_atom_type_scat_dispersion_source
Au -4.01093 7.72880 16.88190 18.59130 25.55820 5.86000 0.46110 8.62160 1.48260 36.39560 12.06580 'International Tables Volume C Table 6.1.1.4 (pp. 500-502)' 'Henke, Gullikson and Davis, At. Data and Nucl. Data Tables, 1993, 54, 2'
C 0.01920 0.00962 2.31000 1.02000 1.58860 0.86500 20.84390 10.20750 0.56870 51.65120 0.21560 'International Tables Volume C Table 6.1.1.4 (pp. 500-502)' 'Henke, Gullikson and Davis, At. Data and Nucl. Data Tables, 1993, 54, 2'
H 0.00000 0.00000 0.49300 0.32291 0.14019 0.04081 10.51090 26.12570 3.14236 57.79970 0.00304 'International Tables Volume C Table 6.1.1.4 (pp. 500-502)' 'Henke, Gullikson and Davis, At. Data and Nucl. Data Tables, 1993, 54, 2'
N 0.03256 0.01839 12.21260 3.13220 2.01250 1.16630 0.00570 9.89330 28.99750 0.58260 -11.52900 'International Tables Volume C Table 6.1.1.4 (pp. 500-502)' 'Henke, Gullikson and Davis, At. Data and Nucl. Data Tables, 1993, 54, 2'

loop_
_geom_angle_atom_site_label_1
_geom_angle_atom_site_label_2
_geom_angle_atom_site_label_3
_geom_angle
_geom_angle_site_symmetry_1
_geom_angle_site_symmetry_3
_geom_angle_publ_flag
C1b Au1b C22b 172.1(3) . . ?
C1a Au1a C22a 171.4(3) . . ?
C13a N2a C1a 125.3(6) . . ?
C3a N2a C1a 113.5(6) . . ?
C3a N2a C13a 120.5(6) . . ?
C4a N1a C1a 123.0(6) . . ?
C2a N1a C1a 112.4(6) . . ?
C2a N1a C4a 124.6(6) . . ?
C2b N2b C1b 112.4(6) . . ?
C4b N2b C1b 126.2(6) . . ?
C4b N2b C2b 121.3(6) . . ?
C1b N1b C13b 125.6(6) . . ?
C3b N1b C13b 120.0(6) . . ?
C3b N1b C1b 112.9(6) . . ?
C27b C22b Au1b 123.0(5) . . ?
C23b C22b Au1b 120.7(6) . . ?
C23b C22b C27b 116.2(7) . . ?
C23a C22a Au1a 118.5(5) . . ?
C27a C22a Au1a 126.6(6) . . ?
C27a C22a C23a 114.8(7) . . ?
C15a C16a C17a 119.2(7) . . ?
C21a C16a C17a 120.4(7) . . ?
C21a C16a C15a 120.3(7) . . ?
N2a C1a Au1a 131.6(5) . . ?
N1a C1a Au1a 119.0(5) . . ?
N1a C1a N2a 109.1(6) . . ?
H23a C23a C22a 118.3(4) . . ?
C24a C23a C22a 123.5(7) . . ?
C24a C23a H23a 118.3(4) . . ?
C18b C13b N1b 119.1(7) . . ?
C14b C13b N1b 118.5(7) . . ?
C14b C13b C18b 122.3(7) . . ?
C15b C16b C17b 119.0(7) . . ?
C20b C16b C17b 121.3(7) . . ?
C20b C16b C15b 119.8(7) . . ?
H17b C17b C16b 119.5(4) . . ?
C18b C17b C16b 121.0(7) . . ?
C18b C17b H17b 119.5(5) . . ?
C27a C26a H26a 119.5(4) . . ?
C25a C26a H26a 119.5(4) . . ?
C25a C26a C27a 121.0(7) . . ?
C14a C13a N2a 118.6(7) . . ?
C18a C13a N2a 120.2(7) . . ?
C18a C13a C14a 121.0(6) . . ?
C10a C5a C4a 120.8(7) . . ?
C6a C5a C4a 118.9(7) . . ?
C6a C5a C10a 120.3(7) . . ?
H27b C27b C22b 119.2(4) . . ?
C26b C27b C22b 121.5(7) . . ?
C26b C27b H27b 119.2(5) . . ?
H15b C15b C16b 119.1(4) . . ?
C14b C15b C16b 121.8(7) . . ?
C14b C15b H15b 119.1(5) . . ?
C15a C14a C13a 118.4(7) . . ?
C20a C14a C13a 121.1(7) . . ?
C20a C14a C15a 120.5(7) . . ?
C17b C18b C13b 118.9(7) . . ?
C21b C18b C13b 121.0(7) . . ?
C21b C18b C17b 120.0(7) . . ?
C15b C14b C13b 116.9(7) . . ?
C19b C14b C13b 122.6(7) . . ?
C19b C14b C15b 120.5(7) . . ?
H17a C17a C16a 119.0(4) . . ?
C18a C17a C16a 122.0(7) . . ?
C18a C17a H17a 119.0(5) . . ?
H3aa C3a N2a 111.3(5) . . ?
H3ab C3a N2a 111.3(5) . . ?
H3ab C3a H3aa 109.2 . . ?
C2a C3a N2a 102.5(6) . . ?
C2a C3a H3aa 111.3(5) . . ?
C2a C3a H3ab 111.3(5) . . ?
H21a C21b C18b 109.5 . . ?
H21b C21b C18b 109.5 . . ?
H21b C21b H21a 109.5 . . ?
H21c C21b C18b 109.5 . . ?
H21c C21b H21a 109.5 . . ?
H21c C21b H21b 109.5 . . ?
H26b C26b C27b 119.6(5) . . ?
C25b C26b C27b 120.9(8) . . ?
C25b C26b H26b 119.6(5) . . ?
H19e C19a H19d 109.5 . . ?
H19f C19a H19d 109.5 . . ?
H19f C19a H19e 109.5 . . ?
C18a C19a H19d 109.5 . . ?
C18a C19a H19e 109.5 . . ?
C18a C19a H19f 109.5 . . ?
C5b C6b H6b 119.0(5) . . ?
C7b C6b H6b 119.0(5) . . ?
C7b C6b C5b 122.1(9) . . ?
C5a C4a N1a 119.7(7) . . ?
C9a C4a N1a 119.3(7) . . ?
C9a C4a C5a 121.0(7) . . ?
N2b C1b Au1b 123.4(5) . . ?
N1b C1b Au1b 127.8(5) . . ?
N1b C1b N2b 108.3(6) . . ?
H23b C23b C22b 118.9(4) . . ?
C24b C23b C22b 122.1(8) . . ?
C24b C23b H23b 118.9(5) . . ?
H3ba C3b N1b 111.4(4) . . ?
H3bb C3b N1b 111.4(4) . . ?
H3bb C3b H3ba 109.2 . . ?
C2b C3b N1b 102.1(6) . . ?
C2b C3b H3ba 111.4(5) . . ?
C2b C3b H3bb 111.4(5) . . ?
H24a C24a C23a 119.9(4) . . ?
C25a C24a C23a 120.3(7) . . ?
C25a C24a H24a 119.9(5) . . ?
C14a C15a C16a 120.9(7) . . ?
H15a C15a C16a 119.6(4) . . ?
H15a C15a C14a 119.6(4) . . ?
C4b C5b C6b 118.0(8) . . ?
C10b C5b C6b 119.5(8) . . ?
C10b C5b C4b 122.5(7) . . ?
C8b C7b C6b 118.5(8) . . ?
C11b C7b C6b 121.8(10) . . ?
C11b C7b C8b 119.7(9) . . ?
H24b C24b C23b 119.6(5) . . ?
C25b C24b C23b 120.8(8) . . ?
C25b C24b H24b 119.6(5) . . ?
H20a C20b C16b 109.5 . . ?
H20b C20b C16b 109.5 . . ?
H20b C20b H20a 109.5 . . ?
H20c C20b C16b 109.5 . . ?
H20c C20b H20a 109.5 . . ?
H20c C20b H20b 109.5 . . ?
C3b C2b N2b 102.9(6) . . ?
H2ba C2b N2b 111.2(4) . . ?
H2ba C2b C3b 111.2(5) . . ?
H2bb C2b N2b 111.2(4) . . ?
H2bb C2b C3b 111.2(5) . . ?
H2bb C2b H2ba 109.1 . . ?
C17a C18a C13a 118.4(7) . . ?
C19a C18a C13a 121.9(7) . . ?
C19a C18a C17a 119.7(7) . . ?
C5b C4b N2b 119.9(7) . . ?
C9b C4b N2b 118.2(7) . . ?
C9b C4b C5b 121.9(7) . . ?
C26a C27a C22a 122.3(7) . . ?
H27a C27a C22a 118.8(5) . . ?
H27a C27a C26a 118.8(4) . . ?
H8b C8b C7b 119.0(5) . . ?
C9b C8b C7b 121.9(8) . . ?
C9b C8b H8b 119.0(5) . . ?
C24a C25a C26a 118.0(7) . . ?
H25a C25a C26a 121.0(4) . . ?
H25a C25a C24a 121.0(5) . . ?
H19a C19b C14b 109.5 . . ?
H19b C19b C14b 109.5 . . ?
H19b C19b H19a 109.5 . . ?
H19c C19b C14b 109.5 . . ?
H19c C19b H19a 109.5 . . ?
H19c C19b H19b 109.5 . . ?
C8a C9a C4a 117.9(7) . . ?
C12a C9a C4a 119.4(7) . . ?
C12a C9a C8a 122.7(8) . . ?
C6a C7a C8a 118.5(7) . . ?
C11a C7a C8a 121.1(8) . . ?
C11a C7a C6a 120.3(8) . . ?
C3a C2a N1a 102.4(6) . . ?
H2aa C2a N1a 111.3(5) . . ?
H2aa C2a C3a 111.3(5) . . ?
H2ab C2a N1a 111.3(5) . . ?
H2ab C2a C3a 111.3(5) . . ?
H2ab C2a H2aa 109.2 . . ?
C8b C9b C4b 117.6(8) . . ?
C12b C9b C4b 123.2(8) . . ?
C12b C9b C8b 119.2(8) . . ?
H10d C10a C5a 109.5 . . ?
H10e C10a C5a 109.5 . . ?
H10e C10a H10d 109.5 . . ?
H10f C10a C5a 109.5 . . ?
H10f C10a H10d 109.5 . . ?
H10f C10a H10e 109.5 . . ?
H10a C10b C5b 109.5 . . ?
H10b C10b C5b 109.5 . . ?
H10b C10b H10a 109.5 . . ?
H10c C10b C5b 109.5 . . ?
H10c C10b H10a 109.5 . . ?
H10c C10b H10b 109.5 . . ?
C24b C25b C26b 118.4(8) . . ?
H25b C25b C26b 120.8(5) . . ?
H25b C25b C24b 120.8(5) . . ?
H20d C20a C14a 109.5 . . ?
H20e C20a C14a 109.5 . . ?
H20e C20a H20d 109.5 . . ?
H20f C20a C14a 109.5 . . ?
H20f C20a H20d 109.5 . . ?
H20f C20a H20e 109.5 . . ?
C7a C8a C9a 122.4(7) . . ?
H8a C8a C9a 118.8(5) . . ?
H8a C8a C7a 118.8(5) . . ?
H12d C12a C9a 109.5 . . ?
H12e C12a C9a 109.5 . . ?
H12e C12a H12d 109.5 . . ?
H12f C12a C9a 109.5 . . ?
H12f C12a H12d 109.5 . . ?
H12f C12a H12e 109.5 . . ?
H21d C21a C16a 109.5 . . ?
H21e C21a C16a 109.5 . . ?
H21e C21a H21d 109.5 . . ?
H21f C21a C16a 109.5 . . ?
H21f C21a H21d 109.5 . . ?
H21f C21a H21e 109.5 . . ?
C7a C6a C5a 121.2(7) . . ?
H6a C6a C5a 119.4(5) . . ?
H6a C6a C7a 119.4(5) . . ?
H11d C11a C7a 109.5 . . ?
H11e C11a C7a 109.5 . . ?
H11e C11a H11d 109.5 . . ?
H11f C11a C7a 109.5 . . ?
H11f C11a H11d 109.5 . . ?
H11f C11a H11e 109.5 . . ?
H12a C12b C9b 109.5 . . ?
H12b C12b C9b 109.5 . . ?
H12b C12b H12a 109.5 . . ?
H12c C12b C9b 109.5 . . ?
H12c C12b H12a 109.5 . . ?
H12c C12b H12b 109.5 . . ?
H11a C11b C7b 109.5 . . ?
H11b C11b C7b 109.5 . . ?
H11b C11b H11a 109.5 . . ?
H11c C11b C7b 109.5 . . ?
H11c C11b H11a 109.5 . . ?
H11c C11b H11b 109.5 . . ?

loop_
_geom_bond_atom_site_label_1
_geom_bond_atom_site_label_2
_geom_bond_distance
_geom_bond_site_symmetry_2
_geom_bond_publ_flag
Au1b C22b 2.046(7) . ?
Au1b C1b 2.037(6) . ?
Au1a C22a 2.027(7) . ?
Au1a C1a 2.033(7) . ?
N2a C1a 1.305(10) . ?
N2a C13a 1.437(9) . ?
N2a C3a 1.481(9) . ?
N1a C1a 1.350(9) . ?
N1a C4a 1.433(9) . ?
N1a C2a 1.477(9) . ?
N2b C1b 1.347(9) . ?
N2b C2b 1.476(9) . ?
N2b C4b 1.440(9) . ?
N1b C13b 1.440(9) . ?
N1b C1b 1.345(9) . ?
N1b C3b 1.480(10) . ?
C22b C27b 1.402(11) . ?
C22b C23b 1.400(10) . ?
C22a C23a 1.398(10) . ?
C22a C27a 1.409(10) . ?
C16a C17a 1.378(11) . ?
C16a C15a 1.374(11) . ?
C16a C21a 1.522(10) . ?
C23a H23a 0.9300 . ?
C23a C24a 1.377(11) . ?
C13b C18b 1.388(11) . ?
C13b C14b 1.407(11) . ?
C16b C17b 1.393(12) . ?
C16b C15b 1.396(11) . ?
C16b C20b 1.521(10) . ?
C17b H17b 0.9300 . ?
C17b C18b 1.384(11) . ?
C26a H26a 0.9300 . ?
C26a C27a 1.398(11) . ?
C26a C25a 1.368(12) . ?
C13a C14a 1.399(11) . ?
C13a C18a 1.385(11) . ?
C5a C4a 1.391(11) . ?
C5a C10a 1.497(11) . ?
C5a C6a 1.389(11) . ?
C27b H27b 0.9300 . ?
C27b C26b 1.401(11) . ?
C15b H15b 0.9300 . ?
C15b C14b 1.401(10) . ?
C14a C15a 1.402(10) . ?
C14a C20a 1.513(10) . ?
C18b C21b 1.517(11) . ?
C14b C19b 1.500(11) . ?
C17a H17a 0.9300 . ?
C17a C18a 1.382(11) . ?
C3a H3aa 0.9700 . ?
C3a H3ab 0.9700 . ?
C3a C2a 1.524(11) . ?
C21b H21a 0.9600 . ?
C21b H21b 0.9600 . ?
C21b H21c 0.9600 . ?
C26b H26b 0.9300 . ?
C26b C25b 1.380(13) . ?
C19a H19d 0.9600 . ?
C19a H19e 0.9600 . ?
C19a H19f 0.9600 . ?
C19a C18a 1.530(11) . ?
C6b H6b 0.9300 . ?
C6b C5b 1.389(11) . ?
C6b C7b 1.386(13) . ?
C4a C9a 1.409(10) . ?
C23b H23b 0.9300 . ?
C23b C24b 1.387(12) . ?
C3b H3ba 0.9700 . ?
C3b H3bb 0.9700 . ?
C3b C2b 1.523(11) . ?
C24a H24a 0.9300 . ?
C24a C25a 1.408(11) . ?
C15a H15a 0.9300 . ?
C5b C4b 1.392(12) . ?
C5b C10b 1.521(12) . ?
C7b C8b 1.365(15) . ?
C7b C11b 1.514(11) . ?
C24b H24b 0.9300 . ?
C24b C25b 1.388(13) . ?
C20b H20a 0.9600 . ?
C20b H20b 0.9600 . ?
C20b H20c 0.9600 . ?
C2b H2ba 0.9700 . ?
C2b H2bb 0.9700 . ?
C4b C9b 1.384(11) . ?
C27a H27a 0.9300 . ?
C8b H8b 0.9300 . ?
C8b C9b 1.413(12) . ?
C25a H25a 0.9300 . ?
C19b H19a 0.9600 . ?
C19b H19b 0.9600 . ?
C19b H19c 0.9600 . ?
C9a C8a 1.383(12) . ?
C9a C12a 1.510(11) . ?
C7a C8a 1.383(12) . ?
C7a C6a 1.394(11) . ?
C7a C11a 1.508(11) . ?
C2a H2aa 0.9700 . ?
C2a H2ab 0.9700 . ?
C9b C12b 1.492(13) . ?
C10a H10d 0.9600 . ?
C10a H10e 0.9600 . ?
C10a H10f 0.9600 . ?
C10b H10a 0.9600 . ?
C10b H10b 0.9600 . ?
C10b H10c 0.9600 . ?
C25b H25b 0.9300 . ?
C20a H20d 0.9600 . ?
C20a H20e 0.9600 . ?
C20a H20f 0.9600 . ?
C8a H8a 0.9300 . ?
C12a H12d 0.9600 . ?
C12a H12e 0.9600 . ?
C12a H12f 0.9600 . ?
C21a H21d 0.9600 . ?
C21a H21e 0.9600 . ?
C21a H21f 0.9600 . ?
C6a H6a 0.9300 . ?
C11a H11d 0.9600 . ?
C11a H11e 0.9600 . ?
C11a H11f 0.9600 . ?
C12b H12a 0.9600 . ?
C12b H12b 0.9600 . ?
C12b H12c 0.9600 . ?
C11b H11a 0.9600 . ?
C11b H11b 0.9600 . ?
C11b H11c 0.9600 . ?

loop_
_geom_torsion_atom_site_label_1
_geom_torsion_atom_site_label_2
_geom_torsion_atom_site_label_3
_geom_torsion_atom_site_label_4
_geom_torsion
_geom_torsion_site_symmetry_1
_geom_torsion_site_symmetry_2
_geom_torsion_site_symmetry_3
_geom_torsion_site_symmetry_4
_geom_torsion_publ_flag
Au1b C22b C27b C26b 174.7(6) . . . . ?
Au1b C22b C23b C24b -175.9(6) . . . . ?
Au1b C1b N2b C2b 168.1(6) . . . . ?
Au1b C1b N2b C4b -8.8(8) . . . . ?
Au1b C1b N1b C13b 17.8(9) . . . . ?
Au1b C1b N1b C3b -175.9(7) . . . . ?
Au1a C22a C23a C24a -177.5(6) . . . . ?
Au1a C22a C27a C26a 176.2(7) . . . . ?
Au1a C1a N2a C13a 15.7(9) . . . . ?
Au1a C1a N2a C3a -173.8(8) . . . . ?
Au1a C1a N1a C4a -4.8(7) . . . . ?
Au1a C1a N1a C2a 172.8(6) . . . . ?
N2a C1a N1a C4a -179.6(6) . . . . ?
N2a C1a N1a C2a -2.0(8) . . . . ?
N2a C13a C14a C15a 176.7(7) . . . . ?
N2a C13a C14a C20a -2.5(8) . . . . ?
N2a C13a C18a C17a -177.6(7) . . . . ?
N2a C13a C18a C19a 3.0(9) . . . . ?
N2a C3a C2a N1a -2.5(8) . . . . ?
N1a C4a C5a C10a 3.0(8) . . . . ?
N1a C4a C5a C6a -175.1(6) . . . . ?
N1a C4a C9a C8a 174.1(6) . . . . ?
N1a C4a C9a C12a -4.9(8) . . . . ?
N2b C1b N1b C13b -169.9(6) . . . . ?
N2b C1b N1b C3b -3.6(8) . . . . ?
N2b C2b C3b N1b -11.2(7) . . . . ?
N2b C4b C5b C6b 177.2(7) . . . . ?
N2b C4b C5b C10b -1.9(9) . . . . ?
N2b C4b C9b C8b -177.5(7) . . . . ?
N2b C4b C9b C12b 2.9(9) . . . . ?
N1b C13b C18b C17b -178.8(6) . . . . ?
N1b C13b C18b C21b -0.7(8) . . . . ?
N1b C13b C14b C15b 176.7(7) . . . . ?
N1b C13b C14b C19b -1.8(8) . . . . ?
C22b C27b C26b C25b 2.0(9) . . . . ?
C22b C23b C24b C25b 0.3(9) . . . . ?
C22a C23a C24a C25a -0.2(9) . . . . ?
C22a C27a C26a C25a 2.6(10) . . . . ?
C16a C17a C18a C13a 2.5(9) . . . . ?
C16a C17a C18a C19a -178.2(7) . . . . ?
C16a C15a C14a C13a -0.5(9) . . . . ?
C16a C15a C14a C20a 178.8(7) . . . . ?
C23a C24a C25a C26a 0.6(9) . . . . ?
C13b C18b C17b C16b 2.2(8) . . . . ?
C13b C14b C15b C16b 2.3(8) . . . . ?
C16b C17b C18b C21b -176.0(7) . . . . ?
C16b C15b C14b C19b -179.2(7) . . . . ?
C5a C4a C9a C8a -4.7(8) . . . . ?
C5a C4a C9a C12a 176.4(7) . . . . ?
C5a C6a C7a C8a -1.3(8) . . . . ?
C5a C6a C7a C11a -179.4(7) . . . . ?
C27b C26b C25b C24b -0.4(10) . . . . ?
C26b C25b C24b C23b -0.7(9) . . . . ?
C6b C5b C4b C9b -0.3(9) . . . . ?
C6b C7b C8b C9b -0.1(10) . . . . ?
C4a C9a C8a C7a 2.6(8) . . . . ?
C5b C4b C9b C8b -0.0(9) . . . . ?
C5b C4b C9b C12b -179.6(8) . . . . ?
C7b C8b C9b C4b 0.2(10) . . . . ?
C7b C8b C9b C12b 179.8(9) . . . . ?
C9a C8a C7a C6a 0.3(9) . . . . ?
C9a C8a C7a C11a 178.4(7) . . . . ?
